data_7225806
loop_
_publ_author_name
'Song, Yang'
'Fan, Ruiqing'
'Du, Xi'
'Xing, Kai'
'Wang, Ping'
'Dong, Yuwei'
'Yang, Yulin'

_publ_section_title
;
 Effect of noncovalent interactions on Ag(i)/Cu(ii) supramolecular
 architecture for dual-functional luminescence and semiconductive
 properties
;
_journal_issue 34
_journal_name_full CrystEngComm
_journal_page_first 6411
_journal_paper_doi 10.1039/C6CE01106C
_journal_volume 18
_journal_year 2016
_chemical_formula_sum 'C25 H15 Ag3 N2 O7'
_chemical_formula_weight 779.00
_chemical_name_systematic
; 
 ? 
;
_space_group_IT_number 14
_symmetry_cell_setting monoclinic
_symmetry_space_group_name_Hall '-P 2yn'
_symmetry_space_group_name_H-M 'P 1 21/n 1'
_atom_sites_solution_hydrogens geom
_atom_sites_solution_primary direct
_atom_sites_solution_secondary difmap
_audit_creation_method SHELXL-97
_audit_update_record
;
2016-03-16 deposited with the CCDC.
2016-07-04 downloaded from the CCDC.
;
_cell_angle_alpha 90.00
_cell_angle_beta 94.098(2)
_cell_angle_gamma 90.00
_cell_formula_units_Z 4
_cell_length_a 13.433(2)
_cell_length_b 9.4245(14)
_cell_length_c 17.988(3)
_cell_measurement_reflns_used 3997
_cell_measurement_temperature 296(2)
_cell_measurement_theta_max 25.00
_cell_measurement_theta_min 1.83
_cell_volume 2271.4(6)
_computing_cell_refinement 'Bruker SMART'
_computing_data_collection 'Bruker SMART'
_computing_data_reduction 'Bruker SAINT'
_computing_molecular_graphics SHELXP-97
_computing_publication_material SHELXTL
_computing_structure_refinement 'SHELXL-97 (Sheldrick, 1997)'
_computing_structure_solution 'SHELXS-97 (Sheldrick, 1990)'
_diffrn_ambient_temperature 296(2)
_diffrn_measured_fraction_theta_full 0.997
_diffrn_measured_fraction_theta_max 0.997
_diffrn_measurement_device_type 'Bruker Smart APEX CCD area detector'
_diffrn_measurement_method 'phi and omega scans'
_diffrn_radiation_monochromator graphite
_diffrn_radiation_source 'fine-focus sealed tube'
_diffrn_radiation_type MoK\a
_diffrn_radiation_wavelength 0.71073
_diffrn_reflns_av_R_equivalents 0.0278
_diffrn_reflns_av_sigmaI/netI 0.0246
_diffrn_reflns_limit_h_max 15
_diffrn_reflns_limit_h_min -15
_diffrn_reflns_limit_k_max 10
_diffrn_reflns_limit_k_min -11
_diffrn_reflns_limit_l_max 21
_diffrn_reflns_limit_l_min -21
_diffrn_reflns_number 15615
_diffrn_reflns_theta_full 25.00
_diffrn_reflns_theta_max 25.00
_diffrn_reflns_theta_min 1.83
_diffrn_standards_decay_% 0
_diffrn_standards_interval_count 0
_diffrn_standards_interval_time 0
_diffrn_standards_number 0
_exptl_absorpt_coefficient_mu 2.614
_exptl_absorpt_correction_T_max 0.7444
_exptl_absorpt_correction_T_min 0.7111
_exptl_absorpt_correction_type multi-scan
_exptl_crystal_colour yellow
_exptl_crystal_density_diffrn 2.278
_exptl_crystal_density_method 'not measured'
_exptl_crystal_description block
_exptl_crystal_F_000 1504
_exptl_crystal_size_max 0.14
_exptl_crystal_size_mid 0.13
_exptl_crystal_size_min 0.12
_refine_diff_density_max 0.679
_refine_diff_density_min -0.832
_refine_diff_density_rms 0.073
_refine_ls_extinction_coef 0.00300(15)
_refine_ls_extinction_expression Fc^*^=kFc[1+0.001xFc^2^\l^3^/sin(2\q)]^-1/4^
_refine_ls_extinction_method SHELXL
_refine_ls_goodness_of_fit_ref 1.041
_refine_ls_hydrogen_treatment mixed
_refine_ls_matrix_type full
_refine_ls_number_parameters 339
_refine_ls_number_reflns 3987
_refine_ls_number_restraints 0
_refine_ls_restrained_S_all 1.041
_refine_ls_R_factor_all 0.0344
_refine_ls_R_factor_gt 0.0283
_refine_ls_shift/su_max 0.001
_refine_ls_shift/su_mean 0.000
_refine_ls_structure_factor_coef Fsqd
_refine_ls_weighting_details 'calc w=1/[\s^2^(Fo^2^)+(0.0316P)^2^+2.7645P] where P=(Fo^2^+2Fc^2^)/3'
_refine_ls_weighting_scheme calc
_refine_ls_wR_factor_gt 0.0687
_refine_ls_wR_factor_ref 0.0714
_reflns_number_gt 3448
_reflns_number_total 3987
_reflns_threshold_expression >2sigma(I)
_cod_data_source_file c6ce01106c2.cif
_cod_data_source_block s
_cod_depositor_comments
;
The following automatic conversions were performed:

'_symmetry_cell_setting' value 'Monoclinic' changed to 'monoclinic'
according to
/usr/data/users/saulius/crontab/automatic-downloads/rss-feeds/RSC/lib/dictionaries/cif_core.dic
dictionary named 'cif_core.dic' version 2.4.2 from 2011-04-26.

Automatic conversion script
Id: cif_fix_values 4268 2015-11-12 08:31:59Z antanas 

 Adding full bibliography for 7225806--7225809.cif.
;
_cod_original_sg_symbol_H-M 'P 21/n'
_cod_database_code 7225806

loop_
_symmetry_equiv_pos_as_xyz
'x, y, z'
'-x+1/2, y+1/2, -z+1/2'
'-x, -y, -z'
'x-1/2, -y-1/2, z-1/2'

loop_
_atom_site_label
_atom_site_type_symbol
_atom_site_fract_x
_atom_site_fract_y
_atom_site_fract_z
_atom_site_U_iso_or_equiv
_atom_site_adp_type
_atom_site_occupancy
_atom_site_symmetry_multiplicity
_atom_site_calc_flag
_atom_site_refinement_flags
Ag1 Ag 0.04797(3) 0.44643(4) 0.18350(2) 0.06403(14) Uani 1 1 d .
Ag2 Ag 0.12710(2) 0.15913(4) 0.220352(17) 0.05005(12) Uani 1 1 d .
Ag3 Ag 0.10885(3) -0.12629(4) 0.299905(18) 0.07466(16) Uani 1 1 d .
O1 O 0.1930(2) 0.4278(3) 0.13560(16) 0.0530(7) Uani 1 1 d .
O2 O 0.1782(2) 0.0714(3) 0.36423(14) 0.0473(7) Uani 1 1 d .
O3 O 0.06320(19) -0.1019(3) 0.16333(15) 0.0450(6) Uani 1 1 d .
O4 O 0.1220(3) -0.3072(3) 0.20177(15) 0.0667(9) Uani 1 1 d .
O5 O -0.0055(2) 0.1786(3) 0.28106(16) 0.0533(7) Uani 1 1 d .
O6 O -0.0775(2) 0.3810(3) 0.24316(14) 0.0460(6) Uani 1 1 d .
O7 O -0.22852(19) -0.0048(3) 0.46880(14) 0.0524(7) Uani 1 1 d .
N1 N 0.2354(2) 0.0985(3) 0.14253(16) 0.0363(7) Uani 1 1 d .
N2 N 0.0079(2) -0.2263(3) 0.38020(16) 0.0417(7) Uani 1 1 d .
C1 C -0.3016(3) -0.1054(4) 0.48195(19) 0.0393(9) Uani 1 1 d .
C2 C 0.1800(2) -0.3704(4) 0.05577(18) 0.0314(7) Uani 1 1 d .
C3 C 0.1148(2) -0.2605(4) 0.07199(18) 0.0311(7) Uani 1 1 d .
C4 C 0.0668(3) -0.1844(4) 0.0141(2) 0.0441(9) Uani 1 1 d .
H4A H 0.0217 -0.1136 0.0247 0.053 Uiso 1 1 calc R
C5 C 0.0852(3) -0.2122(5) -0.0591(2) 0.0538(11) Uani 1 1 d .
H5A H 0.0524 -0.1605 -0.0975 0.065 Uiso 1 1 calc R
C6 C -0.3478(3) -0.1833(5) 0.4248(2) 0.0540(11) Uani 1 1 d .
H6A H -0.3340 -0.1657 0.3757 0.065 Uiso 1 1 calc R
C7 C -0.2435(3) 0.0886(4) 0.40956(18) 0.0367(8) Uani 1 1 d .
C8 C -0.1613(3) 0.1193(4) 0.37026(18) 0.0361(8) Uani 1 1 d .
H8A H -0.1023 0.0687 0.3797 0.043 Uiso 1 1 calc R
C9 C -0.1669(2) 0.2261(4) 0.31661(17) 0.0323(8) Uani 1 1 d .
C10 C -0.2557(3) 0.2983(4) 0.3017(2) 0.0420(9) Uani 1 1 d .
H10A H -0.2599 0.3703 0.2662 0.050 Uiso 1 1 calc R
C11 C -0.3384(3) 0.2633(5) 0.3397(2) 0.0496(10) Uani 1 1 d .
H11A H -0.3984 0.3104 0.3286 0.059 Uiso 1 1 calc R
C12 C -0.3328(3) 0.1590(5) 0.3941(2) 0.0467(10) Uani 1 1 d .
H12A H -0.3884 0.1366 0.4198 0.056 Uiso 1 1 calc R
C13 C 0.2352(3) -0.4619(4) 0.11494(18) 0.0351(8) Uani 1 1 d .
C14 C 0.0984(3) -0.2200(4) 0.1514(2) 0.0367(8) Uani 1 1 d .
C15 C -0.0760(3) 0.2642(4) 0.27660(17) 0.0343(8) Uani 1 1 d .
C16 C 0.3420(3) -0.0485(4) 0.03794(19) 0.0331(8) Uani 1 1 d .
C17 C 0.2812(3) 0.0651(4) 0.0180(2) 0.0493(10) Uani 1 1 d .
H17A H 0.2750 0.0948 -0.0314 0.059 Uiso 1 1 calc R
C18 C 0.2293(3) 0.1353(4) 0.0704(2) 0.0488(10) Uani 1 1 d .
H18A H 0.1885 0.2110 0.0550 0.059 Uiso 1 1 calc R
C19 C 0.2942(3) -0.0110(4) 0.1618(2) 0.0405(9) Uani 1 1 d .
H19A H 0.2992 -0.0385 0.2116 0.049 Uiso 1 1 calc R
C20 C 0.3481(3) -0.0858(4) 0.1129(2) 0.0414(9) Uani 1 1 d .
H20A H 0.3884 -0.1610 0.1299 0.050 Uiso 1 1 calc R
C21 C 0.3982(3) -0.1273(4) -0.01709(19) 0.0331(8) Uani 1 1 d .
C22 C 0.3944(3) -0.0903(5) -0.0915(2) 0.0489(10) Uani 1 1 d .
H22A H 0.3545 -0.0150 -0.1088 0.059 Uiso 1 1 calc R
C23 C -0.0504(3) -0.3354(4) 0.3600(2) 0.0494(10) Uani 1 1 d .
H23A H -0.0541 -0.3633 0.3103 0.059 Uiso 1 1 calc R
C24 C 0.0115(3) -0.1896(5) 0.4520(2) 0.0489(10) Uani 1 1 d .
H24A H 0.0526 -0.1144 0.4678 0.059 Uiso 1 1 calc R
C25 C 0.4580(3) -0.2435(5) 0.0036(2) 0.0481(10) Uani 1 1 d .
H25 H 0.465(3) -0.273(5) 0.050(3) 0.066(14) Uiso 1 1 d .

loop_
_atom_site_aniso_label
_atom_site_aniso_U_11
_atom_site_aniso_U_22
_atom_site_aniso_U_33
_atom_site_aniso_U_23
_atom_site_aniso_U_13
_atom_site_aniso_U_12
Ag1 0.0577(2) 0.0724(3) 0.0645(2) 0.02253(18) 0.02134(17) -0.01065(18)
Ag2 0.0478(2) 0.0588(2) 0.04668(19) 0.00016(14) 0.02483(14) 0.00917(14)
Ag3 0.1098(3) 0.0811(3) 0.03619(19) -0.01556(17) 0.02670(19) -0.0561(2)
O1 0.0631(19) 0.0395(16) 0.0595(18) 0.0098(13) 0.0244(15) 0.0020(14)
O2 0.0421(16) 0.0568(17) 0.0414(15) -0.0069(12) -0.0070(12) -0.0027(13)
O3 0.0445(16) 0.0395(15) 0.0524(16) -0.0123(12) 0.0136(12) -0.0010(12)
O4 0.106(3) 0.063(2) 0.0329(15) 0.0017(14) 0.0148(16) 0.0300(19)
O5 0.0360(15) 0.0669(19) 0.0598(18) 0.0162(14) 0.0226(13) 0.0119(14)
O6 0.0417(15) 0.0552(17) 0.0421(15) 0.0116(13) 0.0103(12) -0.0023(13)
O7 0.0386(15) 0.084(2) 0.0339(14) 0.0204(14) 0.0002(11) -0.0166(14)
N1 0.0375(17) 0.0366(16) 0.0360(16) -0.0023(13) 0.0106(13) -0.0014(13)
N2 0.0497(19) 0.0441(18) 0.0326(16) 0.0015(14) 0.0122(14) -0.0060(15)
C1 0.0316(19) 0.057(2) 0.0297(18) 0.0073(17) 0.0036(15) -0.0037(17)
C2 0.0267(18) 0.0385(19) 0.0292(17) -0.0016(14) 0.0039(14) -0.0044(15)
C3 0.0270(18) 0.0329(18) 0.0339(18) -0.0006(14) 0.0045(14) -0.0032(14)
C4 0.040(2) 0.045(2) 0.047(2) 0.0021(17) -0.0010(17) 0.0083(18)
C5 0.059(3) 0.063(3) 0.037(2) 0.0080(19) -0.0121(19) 0.010(2)
C6 0.056(3) 0.080(3) 0.0261(19) 0.0007(19) 0.0036(18) -0.002(2)
C7 0.0315(19) 0.056(2) 0.0230(16) 0.0030(15) 0.0034(14) -0.0073(17)
C8 0.0298(19) 0.051(2) 0.0273(17) 0.0015(15) 0.0015(14) 0.0031(16)
C9 0.0267(18) 0.046(2) 0.0246(16) -0.0030(15) 0.0032(13) -0.0008(15)
C10 0.033(2) 0.052(2) 0.041(2) 0.0047(18) 0.0008(16) 0.0014(18)
C11 0.030(2) 0.061(3) 0.059(2) 0.002(2) 0.0066(18) 0.0065(18)
C12 0.031(2) 0.068(3) 0.042(2) -0.0019(19) 0.0133(17) -0.0056(19)
C13 0.038(2) 0.040(2) 0.0286(17) -0.0019(15) 0.0115(15) 0.0057(16)
C14 0.0319(19) 0.041(2) 0.038(2) -0.0045(17) 0.0070(15) -0.0031(16)
C15 0.031(2) 0.050(2) 0.0219(16) -0.0009(15) 0.0024(14) -0.0012(17)
C16 0.0312(19) 0.0339(19) 0.0350(18) -0.0014(15) 0.0083(15) -0.0012(15)
C17 0.069(3) 0.051(2) 0.0294(19) 0.0052(17) 0.0144(18) 0.017(2)
C18 0.059(3) 0.047(2) 0.042(2) 0.0038(18) 0.0145(19) 0.017(2)
C19 0.042(2) 0.053(2) 0.0272(18) 0.0012(16) 0.0068(16) 0.0014(18)
C20 0.039(2) 0.050(2) 0.036(2) 0.0035(17) 0.0068(16) 0.0095(17)
C21 0.0324(19) 0.0352(19) 0.0323(18) -0.0012(14) 0.0076(15) -0.0030(15)
C22 0.058(3) 0.053(2) 0.037(2) 0.0043(18) 0.0072(18) 0.022(2)
C23 0.064(3) 0.056(3) 0.0303(19) -0.0054(17) 0.0137(18) -0.018(2)
C24 0.057(3) 0.051(2) 0.040(2) -0.0051(18) 0.0113(19) -0.020(2)
C25 0.062(3) 0.054(3) 0.029(2) 0.0060(18) 0.0119(19) 0.016(2)

loop_
_atom_type_symbol
_atom_type_description
_atom_type_scat_dispersion_real
_atom_type_scat_dispersion_imag
_atom_type_scat_source
C C 0.0033 0.0016 'International Tables Vol C Tables 4.2.6.8 and 6.1.1.4'
H H 0.0000 0.0000 'International Tables Vol C Tables 4.2.6.8 and 6.1.1.4'
N N 0.0061 0.0033 'International Tables Vol C Tables 4.2.6.8 and 6.1.1.4'
O O 0.0106 0.0060 'International Tables Vol C Tables 4.2.6.8 and 6.1.1.4'
Ag Ag -0.8971 1.1015 'International Tables Vol C Tables 4.2.6.8 and 6.1.1.4'

loop_
_geom_angle_atom_site_label_1
_geom_angle_atom_site_label_2
_geom_angle_atom_site_label_3
_geom_angle
_geom_angle_site_symmetry_1
_geom_angle_site_symmetry_3
O6 Ag1 O1 157.27(10) . .
O6 Ag1 O4 120.74(10) . 1_565
O1 Ag1 O4 76.91(10) . 1_565
O6 Ag1 Ag2 84.71(8) . .
O1 Ag1 Ag2 72.57(7) . .
O4 Ag1 Ag2 132.49(8) 1_565 .
O5 Ag2 N1 164.57(12) . .
O5 Ag2 Ag1 74.96(8) . .
N1 Ag2 Ag1 110.04(8) . .
O5 Ag2 Ag3 75.07(8) . .
N1 Ag2 Ag3 98.64(8) . .
Ag1 Ag2 Ag3 150.004(16) . .
N2 Ag3 O2 104.55(10) . .
N2 Ag3 O4 104.25(11) . .
O2 Ag3 O4 148.55(11) . .
N2 Ag3 O3 123.43(10) . .
O2 Ag3 O3 118.15(9) . .
O4 Ag3 O3 52.11(9) . .
N2 Ag3 Ag2 137.48(8) . .
O2 Ag3 Ag2 59.46(7) . .
O4 Ag3 Ag2 105.07(7) . .
O3 Ag3 Ag2 58.85(6) . .
C13 O1 Ag1 118.9(2) 1_565 .
C13 O2 Ag3 106.2(2) 2 .
C14 O3 Ag3 91.0(2) . .
C14 O4 Ag3 92.1(2) . .
C14 O4 Ag1 115.6(3) . 1_545
Ag3 O4 Ag1 132.60(13) . 1_545
C15 O5 Ag2 132.4(2) . .
C15 O6 Ag1 120.3(2) . .
C7 O7 C1 119.7(3) . .
C19 N1 C18 116.5(3) . .
C19 N1 Ag2 116.7(2) . .
C18 N1 Ag2 124.1(3) . .
C23 N2 C24 116.5(3) . .
C23 N2 Ag3 121.2(2) . .
C24 N2 Ag3 122.0(3) . .
C6 C1 C2 121.8(4) . 4_556
C6 C1 O7 121.4(3) . .
C2 C1 O7 116.7(3) 4_556 .
C1 C2 C3 118.6(3) 4_655 .
C1 C2 C13 117.7(3) 4_655 .
C3 C2 C13 123.7(3) . .
C4 C3 C2 119.4(3) . .
C4 C3 C14 119.2(3) . .
C2 C3 C14 121.3(3) . .
C5 C4 C3 120.8(4) . .
C5 C4 H4A 119.6 . .
C3 C4 H4A 119.6 . .
C6 C5 C4 120.0(4) 4_655 .
C6 C5 H5A 120.0 4_655 .
C4 C5 H5A 120.0 . .
C1 C6 C5 119.4(4) . 4_556
C1 C6 H6A 120.3 . .
C5 C6 H6A 120.3 4_556 .
C12 C7 C8 120.6(3) . .
C12 C7 O7 122.4(3) . .
C8 C7 O7 116.7(3) . .
C7 C8 C9 120.0(3) . .
C7 C8 H8A 120.0 . .
C9 C8 H8A 120.0 . .
C10 C9 C8 119.6(3) . .
C10 C9 C15 120.5(3) . .
C8 C9 C15 119.9(3) . .
C9 C10 C11 119.8(4) . .
C9 C10 H10A 120.1 . .
C11 C10 H10A 120.1 . .
C12 C11 C10 120.9(4) . .
C12 C11 H11A 119.6 . .
C10 C11 H11A 119.6 . .
C7 C12 C11 119.1(3) . .
C7 C12 H12A 120.5 . .
C11 C12 H12A 120.5 . .
O2 C13 O1 123.8(3) 2_545 1_545
O2 C13 C2 118.0(3) 2_545 .
O1 C13 C2 118.0(3) 1_545 .
O3 C14 O4 123.3(3) . .
O3 C14 C3 118.4(3) . .
O4 C14 C3 118.3(3) . .
O5 C15 O6 126.0(3) . .
O5 C15 C9 117.0(3) . .
O6 C15 C9 117.0(3) . .
C17 C16 C20 116.2(3) . .
C17 C16 C21 122.3(3) . .
C20 C16 C21 121.5(3) . .
C16 C17 C18 120.9(4) . .
C16 C17 H17A 119.5 . .
C18 C17 H17A 119.5 . .
N1 C18 C17 122.6(4) . .
N1 C18 H18A 118.7 . .
C17 C18 H18A 118.7 . .
N1 C19 C20 124.2(3) . .
N1 C19 H19A 117.9 . .
C20 C19 H19A 117.9 . .
C19 C20 C16 119.6(3) . .
C19 C20 H20A 120.2 . .
C16 C20 H20A 120.2 . .
C22 C21 C25 116.0(3) . .
C22 C21 C16 122.3(3) . .
C25 C21 C16 121.7(3) . .
C23 C22 C21 120.1(4) 4_655 .
C23 C22 H22A 119.9 4_655 .
C21 C22 H22A 119.9 . .
N2 C23 C22 123.7(4) . 4_556
N2 C23 H23A 118.2 . .
C22 C23 H23A 118.2 4_556 .
N2 C24 C25 123.5(4) . 4_556
N2 C24 H24A 118.2 . .
C25 C24 H24A 118.2 4_556 .
C24 C25 C21 120.2(4) 4_655 .
C24 C25 H25 118(3) 4_655 .
C21 C25 H25 122(3) . .

loop_
_geom_bond_atom_site_label_1
_geom_bond_atom_site_label_2
_geom_bond_distance
_geom_bond_site_symmetry_2
Ag1 O6 2.152(3) .
Ag1 O1 2.193(3) .
Ag1 O4 2.538(4) 1_565
Ag1 Ag2 2.9665(6) .
Ag2 O5 2.163(3) .
Ag2 N1 2.166(3) .
Ag2 Ag3 3.0649(6) .
Ag3 N2 2.257(3) .
Ag3 O2 2.351(3) .
Ag3 O4 2.469(3) .
Ag3 O3 2.500(3) .
O1 C13 1.253(4) 1_565
O2 C13 1.236(4) 2
O3 C14 1.234(4) .
O4 C14 1.247(5) .
O4 Ag1 2.538(4) 1_545
O5 C15 1.242(4) .
O6 C15 1.253(4) .
O7 C7 1.385(4) .
O7 C1 1.397(4) .
N1 C19 1.331(5) .
N1 C18 1.340(5) .
N2 C23 1.328(5) .
N2 C24 1.335(5) .
C1 C6 1.375(5) .
C1 C2 1.387(5) 4_556
C2 C1 1.387(5) 4_655
C2 C3 1.400(5) .
C2 C13 1.522(5) .
C3 C4 1.385(5) .
C3 C14 1.510(5) .
C4 C5 1.383(6) .
C4 H4A 0.9300 .
C5 C6 1.379(6) 4_655
C5 H5A 0.9300 .
C6 C5 1.379(6) 4_556
C6 H6A 0.9300 .
C7 C12 1.382(5) .
C7 C8 1.383(5) .
C8 C9 1.392(5) .
C8 H8A 0.9300 .
C9 C10 1.383(5) .
C9 C15 1.505(5) .
C10 C11 1.385(5) .
C10 H10A 0.9300 .
C11 C12 1.384(6) .
C11 H11A 0.9300 .
C12 H12A 0.9300 .
C13 O2 1.236(4) 2_545
C13 O1 1.253(4) 1_545
C16 C17 1.378(5) .
C16 C20 1.391(5) .
C16 C21 1.486(5) .
C17 C18 1.380(5) .
C17 H17A 0.9300 .
C18 H18A 0.9300 .
C19 C20 1.373(5) .
C19 H19A 0.9300 .
C20 H20A 0.9300 .
C21 C22 1.380(5) .
C21 C25 1.393(5) .
C22 C23 1.377(5) 4_655
C22 H22A 0.9300 .
C23 C22 1.377(5) 4_556
C23 H23A 0.9300 .
C24 C25 1.368(5) 4_556
C24 H24A 0.9300 .
C25 C24 1.368(5) 4_655
C25 H25 0.88(5) .
